data_2223700
loop_
_publ_author_name
'Wang, Xian-You'
'Li, Nan'
'Ma, Yong-Qiang'
'Qin, Zhao-Hai'

_publ_section_title
;(3<i>R</i>*)-Methyl
 3-[(2<i>S</i>*)-4,6-dimethoxy-2-(4-methoxyphenyl)-3-oxo-2,3-dihydro-1-benzofuran-2-yl]-2-methoxycarbonyl-3-phenylpropionate
;
_journal_coeditor_code CV2618
_journal_issue 11
_journal_name_full 'Acta Crystallographica Section E'
_journal_page_first o2893
_journal_paper_doi 10.1107/S1600536809042196
_journal_volume 65
_journal_year 2009
_chemical_formula_iupac 'C29 H28 O9'
_chemical_formula_moiety 'C29 H28 O9'
_chemical_formula_sum 'C29 H28 O9'
_chemical_formula_weight 520.51
_chemical_name_systematic
;
(3<i>R</i>*)-Methyl 3-[(2<i>S</i>*)-4,6-dimethoxy-2-(4-methoxyphenyl)-
3-oxo-2,3-dihydro-1-benzofuran-2-yl]-2-methoxycarbonyl-3-phenylpropionate
;
_space_group_IT_number 2
_symmetry_cell_setting triclinic
_symmetry_space_group_name_Hall '-P 1'
_symmetry_space_group_name_H-M 'P -1'
_atom_sites_solution_hydrogens geom
_atom_sites_solution_primary direct
_atom_sites_solution_secondary difmap
_audit_creation_method SHELXL-97
_cell_angle_alpha 79.838(5)
_cell_angle_beta 86.976(5)
_cell_angle_gamma 77.097(5)
_cell_formula_units_Z 2
_cell_length_a 6.901(5)
_cell_length_b 10.478(5)
_cell_length_c 18.467(5)
_cell_measurement_reflns_used 21851
_cell_measurement_temperature 295(2)
_cell_measurement_theta_max 72.1284
_cell_measurement_theta_min 2.4265
_cell_volume 1281.1(12)
_computing_cell_refinement '<i>CrysAlis RED</i> (Oxford Diffraction, 2009)'
_computing_data_collection '<i>CrysAlis CCD</i> (Oxford Diffraction, 2009)'
_computing_data_reduction '<i>CrysAlis RED</i> (Oxford Diffraction, 2009)'
_computing_molecular_graphics 'ORTEP-3 (Farrugia, 1997)'
_computing_publication_material 'SHELXL97 (Sheldrick, 2008)'
_computing_structure_refinement 'SHELXL97 (Sheldrick, 2008)'
_computing_structure_solution 'SHELXS97 (Sheldrick, 2008)'
_diffrn_ambient_temperature 295(2)
_diffrn_detector_area_resol_mean 15.9149
_diffrn_measured_fraction_theta_full 0.985
_diffrn_measured_fraction_theta_max 0.985
_diffrn_measurement_device_type 'Oxford Diffraction Gemini S Ultra'
_diffrn_measurement_method '\w scans'
_diffrn_radiation_monochromator mirror
_diffrn_radiation_source 'Enhance Ultra (Cu) X-ray Source'
_diffrn_radiation_type CuK\a
_diffrn_radiation_wavelength 1.54184
_diffrn_reflns_av_R_equivalents 0.0181
_diffrn_reflns_av_sigmaI/netI 0.0086
_diffrn_reflns_limit_h_max 6
_diffrn_reflns_limit_h_min -8
_diffrn_reflns_limit_k_max 12
_diffrn_reflns_limit_k_min -12
_diffrn_reflns_limit_l_max 22
_diffrn_reflns_limit_l_min -22
_diffrn_reflns_number 24595
_diffrn_reflns_theta_full 70.06
_diffrn_reflns_theta_max 70.06
_diffrn_reflns_theta_min 2.43
_exptl_absorpt_coefficient_mu 0.837
_exptl_absorpt_correction_T_max 0.7639
_exptl_absorpt_correction_T_min 0.7307
_exptl_absorpt_correction_type multi-scan
_exptl_absorpt_process_details
;
(<i>CrysAlis Pro</i>; Oxford Diffraction, 2009).
;
_exptl_crystal_colour colourless
_exptl_crystal_density_diffrn 1.349
_exptl_crystal_density_method 'not measured'
_exptl_crystal_description block
_exptl_crystal_F_000 548
_exptl_crystal_size_max 0.40
_exptl_crystal_size_mid 0.36
_exptl_crystal_size_min 0.34
_refine_diff_density_max 0.408
_refine_diff_density_min -0.453
_refine_ls_extinction_coef 0.0365(14)
_refine_ls_extinction_expression Fc^*^=kFc[1+0.001xFc^2^\l^3^/sin(2\q)]^-1/4^
_refine_ls_extinction_method SHELXL
_refine_ls_goodness_of_fit_ref 1.005
_refine_ls_hydrogen_treatment constr
_refine_ls_matrix_type full
_refine_ls_number_parameters 378
_refine_ls_number_reflns 4811
_refine_ls_number_restraints 9
_refine_ls_restrained_S_all 1.013
_refine_ls_R_factor_all 0.0436
_refine_ls_R_factor_gt 0.0421
_refine_ls_shift/su_max 0.001
_refine_ls_shift/su_mean 0.000
_refine_ls_structure_factor_coef Fsqd
_refine_ls_weighting_details 'calc w=1/[\s^2^(Fo^2^)+(0.0289P)^2^+0.6245P] where P=(Fo^2^+2Fc^2^)/3'
_refine_ls_weighting_scheme calc
_refine_ls_wR_factor_gt 0.0918
_refine_ls_wR_factor_ref 0.0926
_reflns_number_gt 4581
_reflns_number_total 4811
_reflns_threshold_expression >2sigma(I)
_cod_data_source_file cv2618.cif
_cod_data_source_block I
_cod_database_code 2223700
_cod_database_fobs_code 2223700

loop_
_symmetry_equiv_pos_as_xyz
'x, y, z'
'-x, -y, -z'

loop_
_atom_site_type_symbol
_atom_site_label
_atom_site_fract_x
_atom_site_fract_y
_atom_site_fract_z
_atom_site_U_iso_or_equiv
_atom_site_adp_type
_atom_site_calc_flag
_atom_site_refinement_flags
_atom_site_occupancy
_atom_site_disorder_assembly
_atom_site_disorder_group
O O1 0.72974(16) -0.00047(10) 0.17466(6) 0.0477(3) Uani d . 1 . .
O O2 0.11720(18) 0.08988(12) 0.05005(7) 0.0560(3) Uani d . 1 . .
O O3 0.74032(15) 0.21665(10) 0.26672(6) 0.0441(3) Uani d . 1 . .
O O4 0.23465(13) 0.35531(9) 0.22326(5) 0.0339(2) Uani d . 1 . .
O O5 0.1979(2) 0.09372(13) 0.55766(6) 0.0616(3) Uani d . 1 . .
O O8 0.47464(18) 0.74181(12) 0.28233(9) 0.0681(4) Uani d D 1 A .
O O9 0.14431(16) 0.81607(10) 0.27886(7) 0.0517(3) Uani d D 1 A .
C C1 0.2267(2) 0.12553(15) 0.09905(8) 0.0406(3) Uani d . 1 . .
C C2 0.4180(2) 0.04509(15) 0.11022(8) 0.0445(4) Uani d . 1 . .
H H2 0.4594 -0.0263 0.0853 0.053 Uiso calc R 1 . .
C C3 0.5450(2) 0.07168(14) 0.15815(8) 0.0374(3) Uani d . 1 . .
C C4 0.4790(2) 0.18239(13) 0.19409(7) 0.0338(3) Uani d . 1 . .
C C5 0.2860(2) 0.25550(12) 0.18279(7) 0.0320(3) Uani d . 1 . .
C C6 0.1540(2) 0.23139(14) 0.13594(7) 0.0363(3) Uani d . 1 . .
H H6 0.0254 0.2825 0.1295 0.044 Uiso calc R 1 . .
C C7 0.3966(2) 0.34343(13) 0.27287(7) 0.0324(3) Uani d . 1 . .
C C8 0.5705(2) 0.24013(13) 0.24547(7) 0.0334(3) Uani d . 1 . .
C C9 0.3410(2) 0.27976(13) 0.34983(7) 0.0341(3) Uani d . 1 . .
C C10 0.4720(2) 0.26054(15) 0.40736(8) 0.0424(3) Uani d . 1 . .
H H10 0.5905 0.2894 0.3987 0.051 Uiso calc R 1 . .
C C11 0.4297(2) 0.19920(16) 0.47741(8) 0.0469(4) Uani d . 1 . .
H H11 0.5184 0.1883 0.5153 0.056 Uiso calc R 1 . .
C C12 0.2553(2) 0.15417(15) 0.49079(8) 0.0444(4) Uani d . 1 . .
C C13 0.1257(2) 0.16977(16) 0.43329(9) 0.0460(4) Uani d . 1 . .
H H13 0.0095 0.1380 0.4416 0.055 Uiso calc R 1 . .
C C14 0.1678(2) 0.23218(14) 0.36369(8) 0.0392(3) Uani d . 1 . .
H H14 0.0793 0.2424 0.3257 0.047 Uiso calc R 1 . .
C C15 0.3217(3) 0.0827(2) 0.61877(10) 0.0685(5) Uani d . 1 . .
H H15B 0.4527 0.0335 0.6091 0.103 Uiso calc R 1 . .
H H15C 0.2670 0.0374 0.6620 0.103 Uiso calc R 1 . .
H H15A 0.3289 0.1699 0.6263 0.103 Uiso calc R 1 . .
C C16 0.4442(2) 0.48256(13) 0.26704(7) 0.0334(3) Uani d . 1 . .
H H16 0.5424 0.4762 0.3047 0.040 Uiso calc R 1 . .
C C17 0.5380(2) 0.52433(13) 0.19253(8) 0.0347(3) Uani d . 1 . .
C C18 0.4260(2) 0.57228(18) 0.12944(9) 0.0498(4) Uani d . 1 . .
H H18 0.2887 0.5813 0.1324 0.060 Uiso calc R 1 . .
C C19 0.5154(3) 0.6070(2) 0.06191(10) 0.0610(5) Uani d . 1 . .
H H19 0.4378 0.6389 0.0202 0.073 Uiso calc R 1 . .
C C20 0.7178(3) 0.59466(18) 0.05638(10) 0.0566(4) Uani d . 1 . .
H H20 0.7779 0.6175 0.0111 0.068 Uiso calc R 1 . .
C C21 0.8301(2) 0.54818(16) 0.11845(10) 0.0514(4) Uani d . 1 . .
H H21 0.9672 0.5397 0.1151 0.062 Uiso calc R 1 . .
C C22 0.7418(2) 0.51363(14) 0.18602(9) 0.0423(3) Uani d . 1 . .
H H22 0.8203 0.4828 0.2276 0.051 Uiso calc R 1 . .
C C23 0.2594(2) 0.58820(13) 0.28276(8) 0.0362(3) Uani d . 1 A .
H H23 0.1610 0.5978 0.2447 0.043 Uiso calc R 1 . .
C C24 0.1603(2) 0.56062(15) 0.35796(8) 0.0455(4) Uani d D 1 . .
C C26 0.3135(2) 0.72205(13) 0.28050(8) 0.0408(3) Uani d D 1 . .
C C27 0.1644(3) 0.94722(15) 0.28982(12) 0.0638(5) Uani d D 1 . .
H H27B 0.0520 1.0130 0.2692 0.096 Uiso calc R 1 A .
H H27C 0.2841 0.9664 0.2659 0.096 Uiso calc R 1 . .
H H27A 0.1703 0.9484 0.3415 0.096 Uiso calc R 1 . .
C C28 0.7892(3) -0.12487(18) 0.14867(11) 0.0616(5) Uani d . 1 . .
H H28B 0.7877 -0.1093 0.0959 0.092 Uiso calc R 1 . .
H H28A 0.6986 -0.1806 0.1675 0.092 Uiso calc R 1 . .
H H28C 0.9210 -0.1679 0.1652 0.092 Uiso calc R 1 . .
C C29 -0.0736(3) 0.17228(18) 0.03147(10) 0.0542(4) Uani d . 1 . .
H H29C -0.1343 0.1365 -0.0037 0.081 Uiso calc R 1 . .
H H29B -0.0592 0.2603 0.0106 0.081 Uiso calc R 1 . .
H H29A -0.1558 0.1755 0.0750 0.081 Uiso calc R 1 . .
O O6A 0.2258(6) 0.5551(6) 0.41638(11) 0.0610(9) Uani d PD 0.612(4) A 1
O O7A -0.0279(4) 0.5512(5) 0.34725(13) 0.0462(7) Uani d PD 0.612(4) A 1
C C25A -0.1494(4) 0.5308(3) 0.41401(13) 0.0527(8) Uani d PD 0.612(4) A 1
H H25A -0.2861 0.5443 0.4008 0.079 Uiso calc PR 0.612(4) A 1
H H25B -0.1368 0.5929 0.4450 0.079 Uiso calc PR 0.612(4) A 1
H H25C -0.1050 0.4418 0.4399 0.079 Uiso calc PR 0.612(4) A 1
O O6B 0.0009(7) 0.5422(10) 0.3754(4) 0.097(3) Uani d PD 0.388(4) A 2
O O7B 0.2974(7) 0.5644(8) 0.40674(19) 0.074(2) Uani d PD 0.388(4) A 2
C C25B 0.2580(11) 0.5464(7) 0.4862(2) 0.090(2) Uani d PD 0.388(4) A 2
H H25D 0.3803 0.5331 0.5117 0.135 Uiso calc PR 0.388(4) A 2
H H25E 0.2003 0.4702 0.5007 0.135 Uiso calc PR 0.388(4) A 2
H H25F 0.1674 0.6239 0.4981 0.135 Uiso calc PR 0.388(4) A 2

loop_
_atom_site_aniso_label
_atom_site_aniso_U_11
_atom_site_aniso_U_22
_atom_site_aniso_U_33
_atom_site_aniso_U_12
_atom_site_aniso_U_13
_atom_site_aniso_U_23
O1 0.0465(6) 0.0393(6) 0.0547(6) 0.0048(5) -0.0024(5) -0.0187(5)
O2 0.0601(7) 0.0565(7) 0.0579(7) -0.0070(6) -0.0148(6) -0.0299(6)
O3 0.0363(6) 0.0397(6) 0.0555(6) -0.0030(4) -0.0079(5) -0.0104(5)
O4 0.0358(5) 0.0298(5) 0.0365(5) -0.0017(4) -0.0062(4) -0.0120(4)
O5 0.0730(8) 0.0697(8) 0.0418(6) -0.0249(7) 0.0023(6) 0.0023(6)
O8 0.0491(7) 0.0482(7) 0.1165(12) -0.0139(6) -0.0003(7) -0.0354(7)
O9 0.0498(6) 0.0290(5) 0.0748(8) -0.0026(4) -0.0009(5) -0.0125(5)
C1 0.0502(9) 0.0392(8) 0.0360(7) -0.0118(6) -0.0038(6) -0.0121(6)
C2 0.0530(9) 0.0384(8) 0.0438(8) -0.0044(7) 0.0009(7) -0.0193(6)
C3 0.0410(8) 0.0316(7) 0.0379(7) -0.0031(6) 0.0028(6) -0.0089(6)
C4 0.0379(7) 0.0294(7) 0.0338(7) -0.0055(5) 0.0006(5) -0.0070(5)
C5 0.0396(7) 0.0262(6) 0.0302(6) -0.0063(5) 0.0010(5) -0.0065(5)
C6 0.0398(7) 0.0338(7) 0.0352(7) -0.0058(6) -0.0031(6) -0.0081(6)
C7 0.0344(7) 0.0290(6) 0.0343(7) -0.0043(5) -0.0058(5) -0.0083(5)
C8 0.0366(7) 0.0270(6) 0.0352(7) -0.0048(5) -0.0016(5) -0.0039(5)
C9 0.0398(7) 0.0267(6) 0.0359(7) -0.0045(5) -0.0025(6) -0.0083(5)
C10 0.0442(8) 0.0438(8) 0.0408(8) -0.0132(7) -0.0055(6) -0.0057(6)
C11 0.0538(9) 0.0487(9) 0.0382(8) -0.0113(7) -0.0093(7) -0.0047(7)
C12 0.0558(9) 0.0377(8) 0.0383(8) -0.0091(7) 0.0024(7) -0.0052(6)
C13 0.0468(9) 0.0450(8) 0.0486(9) -0.0160(7) 0.0019(7) -0.0075(7)
C14 0.0419(8) 0.0360(7) 0.0411(8) -0.0088(6) -0.0047(6) -0.0091(6)
C15 0.0890(15) 0.0740(13) 0.0387(9) -0.0189(11) -0.0037(9) 0.0023(8)
C16 0.0363(7) 0.0289(6) 0.0356(7) -0.0054(5) -0.0043(5) -0.0083(5)
C17 0.0377(7) 0.0272(6) 0.0400(7) -0.0062(5) -0.0014(6) -0.0083(5)
C18 0.0398(8) 0.0637(10) 0.0437(8) -0.0103(7) -0.0041(7) -0.0032(7)
C19 0.0608(11) 0.0768(13) 0.0413(9) -0.0150(9) -0.0057(8) 0.0025(8)
C20 0.0624(11) 0.0554(10) 0.0505(10) -0.0165(8) 0.0127(8) -0.0040(8)
C21 0.0413(8) 0.0438(9) 0.0672(11) -0.0104(7) 0.0096(8) -0.0061(8)
C22 0.0389(8) 0.0344(7) 0.0522(9) -0.0062(6) -0.0041(6) -0.0046(6)
C23 0.0401(8) 0.0305(7) 0.0387(7) -0.0058(6) -0.0008(6) -0.0103(6)
C24 0.0602(10) 0.0313(7) 0.0444(9) -0.0045(7) 0.0049(8) -0.0133(6)
C26 0.0456(9) 0.0332(7) 0.0448(8) -0.0066(6) -0.0005(6) -0.0121(6)
C27 0.0717(12) 0.0285(8) 0.0913(14) -0.0093(8) 0.0114(10) -0.0159(8)
C28 0.0641(11) 0.0448(9) 0.0710(12) 0.0118(8) -0.0022(9) -0.0268(9)
C29 0.0510(10) 0.0614(11) 0.0568(10) -0.0158(8) -0.0098(8) -0.0207(8)
O6A 0.074(2) 0.077(2) 0.0306(14) -0.0115(17) 0.0055(14) -0.0125(15)
O7A 0.0501(14) 0.0492(15) 0.0386(13) -0.0111(9) 0.0131(10) -0.0091(13)
C25A 0.0483(16) 0.0634(18) 0.0461(15) -0.0120(13) 0.0125(12) -0.0130(13)
O6B 0.106(5) 0.065(3) 0.106(5) -0.016(4) 0.078(4) -0.006(5)
O7B 0.129(6) 0.050(2) 0.039(2) -0.013(4) 0.047(3) -0.0138(16)
C25B 0.127(6) 0.094(5) 0.057(3) -0.035(4) 0.029(3) -0.029(3)

loop_
_atom_type_symbol
_atom_type_description
_atom_type_scat_dispersion_real
_atom_type_scat_dispersion_imag
_atom_type_scat_source
C C 0.0181 0.0091 'International Tables Vol C Tables 4.2.6.8 and 6.1.1.4'
H H 0.0000 0.0000 'International Tables Vol C Tables 4.2.6.8 and 6.1.1.4'
O O 0.0492 0.0322 'International Tables Vol C Tables 4.2.6.8 and 6.1.1.4'

loop_
_geom_angle_atom_site_label_1
_geom_angle_atom_site_label_2
_geom_angle_atom_site_label_3
_geom_angle_site_symmetry_1
_geom_angle_site_symmetry_3
_geom_angle
_geom_angle_publ_flag
C3 O1 C28 . . 117.37(13) ?
C1 O2 C29 . . 117.97(13) ?
C5 O4 C7 . . 107.90(10) ?
C12 O5 C15 . . 117.50(15) ?
C26 O9 C27 . . 116.34(13) ?
O2 C1 C6 . . 122.80(14) ?
O2 C1 C2 . . 114.41(13) ?
C6 C1 C2 . . 122.78(13) ?
C3 C2 C1 . . 120.13(13) ?
C3 C2 H2 . . 119.9 ?
C1 C2 H2 . . 119.9 ?
O1 C3 C2 . . 125.39(13) ?
O1 C3 C4 . . 116.06(13) ?
C2 C3 C4 . . 118.54(13) ?
C5 C4 C3 . . 118.67(13) ?
C5 C4 C8 . . 107.82(12) ?
C3 C4 C8 . . 133.49(13) ?
O4 C5 C6 . . 121.85(12) ?
O4 C5 C4 . . 113.69(11) ?
C6 C5 C4 . . 124.46(13) ?
C5 C6 C1 . . 115.31(13) ?
C5 C6 H6 . . 122.3 ?
C1 C6 H6 . . 122.3 ?
O4 C7 C9 . . 109.10(11) ?
O4 C7 C16 . . 107.85(10) ?
C9 C7 C16 . . 115.55(11) ?
O4 C7 C8 . . 104.70(10) ?
C9 C7 C8 . . 106.01(11) ?
C16 C7 C8 . . 113.05(12) ?
O3 C8 C4 . . 131.22(13) ?
O3 C8 C7 . . 124.37(12) ?
C4 C8 C7 . . 104.38(12) ?
C14 C9 C10 . . 118.20(13) ?
C14 C9 C7 . . 122.03(12) ?
C10 C9 C7 . . 119.65(13) ?
C11 C10 C9 . . 121.33(15) ?
C11 C10 H10 . . 119.3 ?
C9 C10 H10 . . 119.3 ?
C12 C11 C10 . . 119.91(14) ?
C12 C11 H11 . . 120.0 ?
C10 C11 H11 . . 120.0 ?
O5 C12 C11 . . 124.79(15) ?
O5 C12 C13 . . 115.96(15) ?
C11 C12 C13 . . 119.25(14) ?
C14 C13 C12 . . 120.55(15) ?
C14 C13 H13 . . 119.7 ?
C12 C13 H13 . . 119.7 ?
C13 C14 C9 . . 120.73(14) ?
C13 C14 H14 . . 119.6 ?
C9 C14 H14 . . 119.6 ?
O5 C15 H15B . . 109.5 ?
O5 C15 H15C . . 109.5 ?
H15B C15 H15C . . 109.5 ?
O5 C15 H15A . . 109.5 ?
H15B C15 H15A . . 109.5 ?
H15C C15 H15A . . 109.5 ?
C17 C16 C23 . . 111.16(11) ?
C17 C16 C7 . . 111.15(11) ?
C23 C16 C7 . . 111.99(12) ?
C17 C16 H16 . . 107.4 ?
C23 C16 H16 . . 107.4 ?
C7 C16 H16 . . 107.4 ?
C22 C17 C18 . . 117.78(14) ?
C22 C17 C16 . . 120.09(13) ?
C18 C17 C16 . . 122.13(13) ?
C17 C18 C19 . . 121.03(16) ?
C17 C18 H18 . . 119.5 ?
C19 C18 H18 . . 119.5 ?
C20 C19 C18 . . 120.39(16) ?
C20 C19 H19 . . 119.8 ?
C18 C19 H19 . . 119.8 ?
C21 C20 C19 . . 119.14(16) ?
C21 C20 H20 . . 120.4 ?
C19 C20 H20 . . 120.4 ?
C20 C21 C22 . . 120.77(16) ?
C20 C21 H21 . . 119.6 ?
C22 C21 H21 . . 119.6 ?
C21 C22 C17 . . 120.88(15) ?
C21 C22 H22 . . 119.6 ?
C17 C22 H22 . . 119.6 ?
C26 C23 C24 . . 104.52(11) ?
C26 C23 C16 . . 110.65(12) ?
C24 C23 C16 . . 115.72(12) ?
C26 C23 H23 . . 108.6 ?
C24 C23 H23 . . 108.6 ?
C16 C23 H23 . . 108.6 ?
O6B C24 O6A . . 99.9(4) ?
O6B C24 O7B . . 123.3(4) ?
O6A C24 O7B . . 23.4(3) ?
O6B C24 O7A . . 23.9(4) ?
O6A C24 O7A . . 123.6(2) ?
O7B C24 O7A . . 147.0(3) ?
O6B C24 C23 . . 131.9(4) ?
O6A C24 C23 . . 128.2(2) ?
O7B C24 C23 . . 104.8(2) ?
O7A C24 C23 . . 108.04(14) ?
O8 C26 O9 . . 124.70(14) ?
O8 C26 C23 . . 126.77(13) ?
O9 C26 C23 . . 108.48(12) ?
O9 C27 H27B . . 109.5 ?
O9 C27 H27C . . 109.5 ?
H27B C27 H27C . . 109.5 ?
O9 C27 H27A . . 109.5 ?
H27B C27 H27A . . 109.5 ?
H27C C27 H27A . . 109.5 ?
O1 C28 H28B . . 109.5 ?
O1 C28 H28A . . 109.5 ?
H28B C28 H28A . . 109.5 ?
O1 C28 H28C . . 109.5 ?
H28B C28 H28C . . 109.5 ?
H28A C28 H28C . . 109.5 ?
O2 C29 H29C . . 109.5 ?
O2 C29 H29B . . 109.5 ?
H29C C29 H29B . . 109.5 ?
O2 C29 H29A . . 109.5 ?
H29C C29 H29A . . 109.5 ?
H29B C29 H29A . . 109.5 ?
C24 O7A C25A . . 115.6(2) ?
C24 O7B C25B . . 122.2(4) ?
O7B C25B H25D . . 109.5 ?
O7B C25B H25E . . 109.5 ?
H25D C25B H25E . . 109.5 ?
O7B C25B H25F . . 109.5 ?
H25D C25B H25F . . 109.5 ?
H25E C25B H25F . . 109.5 ?

loop_
_geom_bond_atom_site_label_1
_geom_bond_atom_site_label_2
_geom_bond_site_symmetry_2
_geom_bond_distance
_geom_bond_publ_flag
O1 C3 . 1.3485(19) ?
O1 C28 . 1.4349(19) ?
O2 C1 . 1.3589(18) ?
O2 C29 . 1.426(2) ?
O3 C8 . 1.2141(18) ?
O4 C5 . 1.3638(16) ?
O4 C7 . 1.4524(16) ?
O5 C12 . 1.3665(19) ?
O5 C15 . 1.424(2) ?
O8 C26 . 1.1788(18) ?
O9 C26 . 1.3470(18) ?
O9 C27 . 1.4610(17) ?
C1 C6 . 1.389(2) ?
C1 C2 . 1.402(2) ?
C2 C3 . 1.381(2) ?
C2 H2 . 0.9300 ?
C3 C4 . 1.4133(19) ?
C4 C5 . 1.386(2) ?
C4 C8 . 1.4497(19) ?
C5 C6 . 1.380(2) ?
C6 H6 . 0.9300 ?
C7 C9 . 1.5280(19) ?
C7 C16 . 1.5491(19) ?
C7 C8 . 1.5545(19) ?
C9 C14 . 1.389(2) ?
C9 C10 . 1.390(2) ?
C10 C11 . 1.387(2) ?
C10 H10 . 0.9300 ?
C11 C12 . 1.383(2) ?
C11 H11 . 0.9300 ?
C12 C13 . 1.389(2) ?
C13 C14 . 1.383(2) ?
C13 H13 . 0.9300 ?
C14 H14 . 0.9300 ?
C15 H15B . 0.9600 ?
C15 H15C . 0.9600 ?
C15 H15A . 0.9600 ?
C16 C17 . 1.5243(19) ?
C16 C23 . 1.543(2) ?
C16 H16 . 0.9800 ?
C17 C22 . 1.386(2) ?
C17 C18 . 1.387(2) ?
C18 C19 . 1.388(2) ?
C18 H18 . 0.9300 ?
C19 C20 . 1.374(3) ?
C19 H19 . 0.9300 ?
C20 C21 . 1.371(3) ?
C20 H20 . 0.9300 ?
C21 C22 . 1.385(2) ?
C21 H21 . 0.9300 ?
C22 H22 . 0.9300 ?
C23 C26 . 1.523(2) ?
C23 C24 . 1.525(2) ?
C23 H23 . 0.9800 ?
C24 O6B . 1.178(2) ?
C24 O6A . 1.1786(18) ?
C24 O7B . 1.3519(19) ?
C24 O7A . 1.352(2) ?
C27 H27B . 0.9600 ?
C27 H27C . 0.9600 ?
C27 H27A . 0.9600 ?
C28 H28B . 0.9600 ?
C28 H28A . 0.9600 ?
C28 H28C . 0.9600 ?
C29 H29C . 0.9600 ?
C29 H29B . 0.9600 ?
C29 H29A . 0.9600 ?
O7A C25A . 1.4652(18) ?
C25A H25A . 0.9600 ?
C25A H25B . 0.9600 ?
C25A H25C . 0.9600 ?
O7B C25B . 1.4642(19) ?
C25B H25D . 0.9600 ?
C25B H25E . 0.9600 ?
C25B H25F . 0.9600 ?

loop_
_geom_torsion_atom_site_label_1
_geom_torsion_atom_site_label_2
_geom_torsion_atom_site_label_3
_geom_torsion_atom_site_label_4
_geom_torsion_site_symmetry_1
_geom_torsion_site_symmetry_2
_geom_torsion_site_symmetry_3
_geom_torsion_site_symmetry_4
_geom_torsion
_geom_torsion_publ_flag
C29 O2 C1 C6 . . . . 5.6(2) ?
C29 O2 C1 C2 . . . . -175.50(14) ?
O2 C1 C2 C3 . . . . 179.32(14) ?
C6 C1 C2 C3 . . . . -1.7(2) ?
C28 O1 C3 C2 . . . . -9.3(2) ?
C28 O1 C3 C4 . . . . 170.16(14) ?
C1 C2 C3 O1 . . . . 178.22(14) ?
C1 C2 C3 C4 . . . . -1.2(2) ?
O1 C3 C4 C5 . . . . -176.09(12) ?
C2 C3 C4 C5 . . . . 3.4(2) ?
O1 C3 C4 C8 . . . . 1.8(2) ?
C2 C3 C4 C8 . . . . -178.72(15) ?
C7 O4 C5 C6 . . . . 173.08(12) ?
C7 O4 C5 C4 . . . . -6.36(15) ?
C3 C4 C5 O4 . . . . 176.52(12) ?
C8 C4 C5 O4 . . . . -1.89(16) ?
C3 C4 C5 C6 . . . . -2.9(2) ?
C8 C4 C5 C6 . . . . 178.68(13) ?
O4 C5 C6 C1 . . . . -179.29(12) ?
C4 C5 C6 C1 . . . . 0.1(2) ?
O2 C1 C6 C5 . . . . -178.88(13) ?
C2 C1 C6 C5 . . . . 2.3(2) ?
C5 O4 C7 C9 . . . . -101.91(12) ?
C5 O4 C7 C16 . . . . 131.87(11) ?
C5 O4 C7 C8 . . . . 11.22(13) ?
C5 C4 C8 O3 . . . . -173.21(14) ?
C3 C4 C8 O3 . . . . 8.7(3) ?
C5 C4 C8 C7 . . . . 8.64(14) ?
C3 C4 C8 C7 . . . . -169.44(15) ?
O4 C7 C8 O3 . . . . 169.64(13) ?
C9 C7 C8 O3 . . . . -75.06(16) ?
C16 C7 C8 O3 . . . . 52.51(18) ?
O4 C7 C8 C4 . . . . -12.04(13) ?
C9 C7 C8 C4 . . . . 103.26(12) ?
C16 C7 C8 C4 . . . . -129.18(12) ?
O4 C7 C9 C14 . . . . 5.46(17) ?
C16 C7 C9 C14 . . . . 127.14(14) ?
C8 C7 C9 C14 . . . . -106.80(15) ?
O4 C7 C9 C10 . . . . -178.71(11) ?
C16 C7 C9 C10 . . . . -57.03(17) ?
C8 C7 C9 C10 . . . . 69.03(15) ?
C14 C9 C10 C11 . . . . -1.9(2) ?
C7 C9 C10 C11 . . . . -177.88(13) ?
C9 C10 C11 C12 . . . . 0.9(2) ?
C15 O5 C12 C11 . . . . 3.5(2) ?
C15 O5 C12 C13 . . . . -176.57(16) ?
C10 C11 C12 O5 . . . . -179.32(15) ?
C10 C11 C12 C13 . . . . 0.8(2) ?
O5 C12 C13 C14 . . . . 178.68(14) ?
C11 C12 C13 C14 . . . . -1.4(2) ?
C12 C13 C14 C9 . . . . 0.4(2) ?
C10 C9 C14 C13 . . . . 1.3(2) ?
C7 C9 C14 C13 . . . . 177.15(13) ?
O4 C7 C16 C17 . . . . -69.31(14) ?
C9 C7 C16 C17 . . . . 168.34(11) ?
C8 C7 C16 C17 . . . . 45.95(15) ?
O4 C7 C16 C23 . . . . 55.69(14) ?
C9 C7 C16 C23 . . . . -66.66(15) ?
C8 C7 C16 C23 . . . . 170.95(11) ?
C23 C16 C17 C22 . . . . 133.41(13) ?
C7 C16 C17 C22 . . . . -101.13(14) ?
C23 C16 C17 C18 . . . . -47.31(18) ?
C7 C16 C17 C18 . . . . 78.15(17) ?
C22 C17 C18 C19 . . . . 0.7(2) ?
C16 C17 C18 C19 . . . . -178.61(15) ?
C17 C18 C19 C20 . . . . -0.1(3) ?
C18 C19 C20 C21 . . . . -0.3(3) ?
C19 C20 C21 C22 . . . . 0.1(3) ?
C20 C21 C22 C17 . . . . 0.4(2) ?
C18 C17 C22 C21 . . . . -0.8(2) ?
C16 C17 C22 C21 . . . . 178.48(13) ?
C17 C16 C23 C26 . . . . -57.94(15) ?
C7 C16 C23 C26 . . . . 177.07(11) ?
C17 C16 C23 C24 . . . . -176.55(11) ?
C7 C16 C23 C24 . . . . 58.46(15) ?
C26 C23 C24 O6B . . . . 121.0(7) ?
C16 C23 C24 O6B . . . . -117.0(7) ?
C26 C23 C24 O6A . . . . -57.0(4) ?
C16 C23 C24 O6A . . . . 65.0(4) ?
C26 C23 C24 O7B . . . . -57.3(4) ?
C16 C23 C24 O7B . . . . 64.7(4) ?
C26 C23 C24 O7A . . . . 119.1(3) ?
C16 C23 C24 O7A . . . . -119.0(3) ?
C27 O9 C26 O8 . . . . -8.3(2) ?
C27 O9 C26 C23 . . . . 169.40(14) ?
C24 C23 C26 O8 . . . . 110.02(19) ?
C16 C23 C26 O8 . . . . -15.2(2) ?
C24 C23 C26 O9 . . . . -67.62(15) ?
C16 C23 C26 O9 . . . . 167.16(12) ?
O6B C24 O7A C25A . . . . 6.4(13) ?
O6A C24 O7A C25A . . . . -1.0(6) ?
O7B C24 O7A C25A . . . . -3.8(9) ?
C23 C24 O7A C25A . . . . -177.3(3) ?
O6B C24 O7B C25B . . . . -0.3(11) ?
O6A C24 O7B C25B . . . . -1.2(9) ?
O7A C24 O7B C25B . . . . 4.6(13) ?
C23 C24 O7B C25B . . . . 178.2(6) ?
